data_2220162
loop_
_publ_author_name
'Harris, Andria D.'
'Baucom, Amy D.'
'Sierra, Maria del Rosario I. Amado'
'Jones, Daniel S.'
'Etzkorn, Markus'

_publ_section_title <i>anti</i>-Tricyclo[4.2.1.1^2,5^]deca-3,7-diene-9-<i>endo</i>,10<i>-endo</i>-diol
_journal_coeditor_code FJ2159
_journal_issue 12
_journal_name_full 'Acta Crystallographica Section E'
_journal_page_first o2270
_journal_paper_doi 10.1107/S1600536808035423
_journal_volume 64
_journal_year 2008
_chemical_formula_iupac 'C10 H12 O2'
_chemical_formula_moiety 'C10 H12 O2'
_chemical_formula_sum 'C10 H12 O2'
_chemical_formula_weight 164.2
_chemical_name_systematic
;<i>anti</i>-Tricyclo[4.2.1.1^2,5^]deca-3,7-diene-9-<i>endo</i>,10-<i>endo</i>-
diol
;
_space_group_IT_number 14
_symmetry_cell_setting monoclinic
_symmetry_space_group_name_Hall '-P 2ybc'
_symmetry_space_group_name_H-M 'P 1 21/c 1'
_audit_creation_method 'WinGX routine CIF_UPDATE'
_cell_angle_alpha 90
_cell_angle_beta 91.850(11)
_cell_angle_gamma 90
_cell_formula_units_Z 4
_cell_length_a 10.3730(14)
_cell_length_b 9.8494(14)
_cell_length_c 7.7128(11)
_cell_measurement_reflns_used 22
_cell_measurement_temperature 295(2)
_cell_measurement_theta_max 41.76
_cell_measurement_theta_min 36.50
_cell_volume 787.59(19)
_computing_cell_refinement 'CAD-4 EXPRESS (Enraf--Nonius, 1994)'
_computing_data_collection 'CAD-4 EXPRESS (Enraf--Nonius, 1994)'
_computing_data_reduction 'XCAD4 (Harms & Wocadlo, 1995)'
_computing_molecular_graphics 'ORTEP-3 for Windows (Farrugia, 1997)'
_computing_publication_material 'WinGX (Farrugia, 1999)'
_computing_structure_refinement 'SHELXL97 (Sheldrick, 2008)'
_computing_structure_solution 'SHELXS97 (Sheldrick, 2008)'
_diffrn_measured_fraction_theta_full 0.999
_diffrn_measured_fraction_theta_max 1.000
_diffrn_measurement_device '\k-geometry diffractometer'
_diffrn_measurement_device_type 'Enraf--Nonius CAD-4'
_diffrn_measurement_method 'Nonprofiled \w/2\q'
_diffrn_radiation_type CuK\a
_diffrn_radiation_wavelength 1.54184
_diffrn_reflns_av_R_equivalents 0.0379
_diffrn_reflns_av_sigmaI/netI 0.0252
_diffrn_reflns_limit_h_max 12
_diffrn_reflns_limit_h_min -12
_diffrn_reflns_limit_k_max 11
_diffrn_reflns_limit_k_min -11
_diffrn_reflns_limit_l_max 9
_diffrn_reflns_limit_l_min -9
_diffrn_reflns_number 5405
_diffrn_reflns_theta_full 67.46
_diffrn_reflns_theta_max 67.46
_diffrn_reflns_theta_min 4.26
_diffrn_standards_decay_% 0
_diffrn_standards_interval_time 60
_diffrn_standards_number 3
_exptl_absorpt_coefficient_mu 0.769
_exptl_absorpt_correction_type none
_exptl_crystal_colour brown
_exptl_crystal_density_diffrn 1.385
_exptl_crystal_density_method 'not measured'
_exptl_crystal_description irregular
_exptl_crystal_F_000 352
_exptl_crystal_size_max 0.5
_exptl_crystal_size_mid 0.5
_exptl_crystal_size_min 0.5
_refine_diff_density_max 0.252
_refine_diff_density_min -0.185
_refine_ls_extinction_coef 0.025(2)
_refine_ls_extinction_expression Fc^*^=kFc[1+0.001xFc^2^\l^3^/sin(2\q)]^-1/4^
_refine_ls_extinction_method 'SHELXL97 (Sheldrick, 2008)'
_refine_ls_goodness_of_fit_ref 1.079
_refine_ls_hydrogen_treatment constr
_refine_ls_matrix_type full
_refine_ls_number_parameters 112
_refine_ls_number_reflns 1419
_refine_ls_number_restraints 0
_refine_ls_restrained_S_all 1.079
_refine_ls_R_factor_gt 0.0394
_refine_ls_shift/su_max 0
_refine_ls_structure_factor_coef Fsqd
_refine_ls_weighting_details 'calc w=1/[\s^2^(Fo^2^)+(0.0449P)^2^+0.2879P] where P=(Fo^2^+2Fc^2^)/3'
_refine_ls_weighting_scheme calc
_refine_ls_wR_factor_ref 0.0995
_reflns_number_gt 1386
_reflns_number_total 1419
_reflns_threshold_expression I>2\s(I)
_cod_data_source_file fj2159.cif
_cod_data_source_block I
_cod_original_sg_symbol_H-M 'P 21/c'
_cod_database_code 2220162
_cod_database_fobs_code 2220162

loop_
_symmetry_equiv_pos_as_xyz
'x, y, z'
'-x, y+1/2, -z+1/2'
'-x, -y, -z'
'x, -y-1/2, z-1/2'

loop_
_atom_site_type_symbol
_atom_site_label
_atom_site_fract_x
_atom_site_fract_y
_atom_site_fract_z
_atom_site_U_iso_or_equiv
_atom_site_adp_type
_atom_site_calc_flag
_atom_site_refinement_flags
_atom_site_occupancy
O O1 0.79276(9) 0.37798(11) -0.08942(13) 0.0372(3) Uani d . 1
H HO1 0.7463 0.3684 -0.1766 0.056 Uiso calc R 1
O O2 0.68564(9) 0.15711(10) 0.08353(13) 0.0375(3) Uani d . 1
H HO2 0.7252 0.2197 0.0396 0.056 Uiso calc R 1
C C10 0.44926(13) 0.09207(14) 0.11758(19) 0.0306(3) Uani d . 1
H H10 0.4357 0.1453 0.2228 0.037 Uiso calc R 1
C C2 0.96268(12) 0.55937(14) -0.15964(18) 0.0301(3) Uani d . 1
H H2 0.9118 0.607 -0.2501 0.036 Uiso calc R 1
C C7 0.53244(12) 0.06358(14) -0.15675(17) 0.0296(3) Uani d . 1
H H7 0.5816 0.0942 -0.2559 0.036 Uiso calc R 1
C C5 1.03469(12) 0.36341(14) -0.01805(19) 0.0309(3) Uani d . 1
H H5 1.0383 0.2646 -0.0035 0.037 Uiso calc R 1
C C1 0.92078(12) 0.40891(14) -0.13877(18) 0.0307(3) Uani d . 1
H H1 0.9328 0.3648 -0.251 0.037 Uiso calc R 1
C C6 0.55870(13) 0.15044(13) 0.00772(18) 0.0295(3) Uani d . 1
H H6 0.5339 0.2437 -0.0224 0.035 Uiso calc R 1
C C3 1.09864(13) 0.52746(16) -0.21451(18) 0.0352(4) Uani d . 1
H H3 1.1454 0.5778 -0.2928 0.042 Uiso calc R 1
C C8 0.39004(13) 0.09802(14) -0.1751(2) 0.0342(4) Uani d . 1
H H8 0.3435 0.1069 -0.2796 0.041 Uiso calc R 1
C C9 0.34268(13) 0.11333(14) -0.0195(2) 0.0352(4) Uani d . 1
H H9 0.2573 0.1339 0.0027 0.042 Uiso calc R 1
C C4 1.13997(13) 0.41653(15) -0.1333(2) 0.0363(4) Uani d . 1
H H4 1.2207 0.3772 -0.1448 0.044 Uiso calc R 1

loop_
_atom_site_aniso_label
_atom_site_aniso_U_11
_atom_site_aniso_U_22
_atom_site_aniso_U_33
_atom_site_aniso_U_12
_atom_site_aniso_U_13
_atom_site_aniso_U_23
O1 0.0281(5) 0.0435(6) 0.0395(6) -0.0110(4) -0.0058(4) 0.0054(5)
O2 0.0326(6) 0.0343(6) 0.0447(6) -0.0107(4) -0.0120(4) 0.0087(4)
C10 0.0302(7) 0.0286(7) 0.0332(7) 0.0013(5) 0.0017(5) -0.0035(5)
C2 0.0264(7) 0.0336(7) 0.0301(7) -0.0008(5) -0.0023(5) 0.0079(6)
C7 0.0291(7) 0.0315(7) 0.0281(7) -0.0037(5) -0.0017(5) 0.0057(5)
C5 0.0278(7) 0.0246(6) 0.0403(8) 0.0030(5) 0.0023(6) 0.0017(6)
C1 0.0276(7) 0.0332(7) 0.0312(7) -0.0041(5) 0.0004(5) -0.0012(6)
C6 0.0285(7) 0.0241(6) 0.0353(8) -0.0024(5) -0.0060(5) 0.0037(5)
C3 0.0311(7) 0.0438(8) 0.0310(7) -0.0054(6) 0.0067(6) 0.0003(6)
C8 0.0313(7) 0.0279(7) 0.0424(8) -0.0039(6) -0.0124(6) 0.0100(6)
C9 0.0253(7) 0.0271(7) 0.0530(9) 0.0041(5) -0.0012(6) 0.0042(6)
C4 0.0278(7) 0.0405(8) 0.0411(8) 0.0040(6) 0.0075(6) -0.0050(6)

loop_
_atom_type_symbol
_atom_type_description
_atom_type_scat_dispersion_real
_atom_type_scat_dispersion_imag
_atom_type_scat_source
C C 0.0181 0.0091 'International Tables Vol C Tables 4.2.6.8 and 6.1.1.4'
H H 0 0 'International Tables Vol C Tables 4.2.6.8 and 6.1.1.4'
O O 0.0492 0.0322 'International Tables Vol C Tables 4.2.6.8 and 6.1.1.4'

loop_
_geom_angle_atom_site_label_1
_geom_angle_atom_site_label_2
_geom_angle_atom_site_label_3
_geom_angle_site_symmetry_1
_geom_angle_site_symmetry_3
_geom_angle
C1 O1 HO1 . . 109.5
C6 O2 HO2 . . 109.5
C9 C10 C6 . . 95.61(11)
C9 C10 C7 . 3_655 110.40(11)
C6 C10 C7 . 3_655 112.38(11)
C9 C10 H10 . . 112.4
C6 C10 H10 . . 112.4
C7 C10 H10 3_655 . 112.4
C3 C2 C1 . . 95.56(11)
C3 C2 C5 . 3_765 110.74(11)
C1 C2 C5 . 3_765 111.67(11)
C3 C2 H2 . . 112.6
C1 C2 H2 . . 112.6
C5 C2 H2 3_765 . 112.6
C8 C7 C6 . . 95.63(11)
C8 C7 C10 . 3_655 110.29(11)
C6 C7 C10 . 3_655 111.38(11)
C8 C7 H7 . . 112.8
C6 C7 H7 . . 112.8
C10 C7 H7 3_655 . 112.8
C4 C5 C1 . . 95.60(11)
C4 C5 C2 . 3_765 110.56(11)
C1 C5 C2 . 3_765 112.16(11)
C4 C5 H5 . . 112.5
C1 C5 H5 . . 112.5
C2 C5 H5 3_765 . 112.5
O1 C1 C5 . . 118.51(12)
O1 C1 C2 . . 119.82(11)
C5 C1 C2 . . 97.34(10)
O1 C1 H1 . . 106.7
C5 C1 H1 . . 106.7
C2 C1 H1 . . 106.7
O2 C6 C7 . . 119.86(11)
O2 C6 C10 . . 118.46(11)
C7 C6 C10 . . 97.50(10)
O2 C6 H6 . . 106.6
C7 C6 H6 . . 106.6
C10 C6 H6 . . 106.6
C4 C3 C2 . . 109.17(12)
C4 C3 H3 . . 125.4
C2 C3 H3 . . 125.4
C9 C8 C7 . . 109.28(12)
C9 C8 H8 . . 125.4
C7 C8 H8 . . 125.4
C8 C9 C10 . . 109.46(12)
C8 C9 H9 . . 125.3
C10 C9 H9 . . 125.3
C3 C4 C5 . . 109.41(12)
C3 C4 H4 . . 125.3
C5 C4 H4 . . 125.3

loop_
_geom_bond_atom_site_label_1
_geom_bond_atom_site_label_2
_geom_bond_site_symmetry_2
_geom_bond_distance
O1 C1 . 1.4261(16)
O1 HO1 . 0.82
O2 C6 . 1.4248(16)
O2 HO2 . 0.82
C10 C9 . 1.520(2)
C10 C6 . 1.5490(18)
C10 C7 3_655 1.5728(18)
C10 H10 . 0.98
C2 C3 . 1.5183(18)
C2 C1 . 1.5542(19)
C2 C5 3_765 1.567(2)
C2 H2 . 0.98
C7 C8 . 1.5178(18)
C7 C6 . 1.5469(19)
C7 H7 . 0.98
C5 C4 . 1.5227(18)
C5 C1 . 1.5469(19)
C5 C2 3_765 1.567(2)
C5 H5 . 0.98
C1 H1 . 0.98
C6 H6 . 0.98
C3 C4 . 1.324(2)
C3 H3 . 0.93
C8 C9 . 1.320(2)
C8 H8 . 0.93
C9 H9 . 0.93
C4 H4 . 0.93

loop_
_geom_hbond_atom_site_label_D
_geom_hbond_atom_site_label_H
_geom_hbond_atom_site_label_A
_geom_hbond_site_symmetry_A
_geom_hbond_distance_DH
_geom_hbond_distance_HA
_geom_hbond_distance_DA
_geom_hbond_angle_DHA
O1 HO1 O2 4_565 0.82 1.95 2.7452(15) 163
O2 HO2 O1 . 0.82 1.99 2.8005(14) 170
